data_4038114
loop_
_publ_author_name
'W\"ossner, Jan S'
'Esser, Birgit'

_publ_section_title
;
 Spiroconjugated Donor-\s-Acceptor Charge-Transfer Dyes: Effect of the
 \p-Subsystems on the Optoelectronic Properties.
;
_journal_issue 7
_journal_name_full 'The Journal of organic chemistry'
_journal_page_first 5048
_journal_page_last 5057
_journal_paper_doi 10.1021/acs.joc.0c00567
_journal_volume 85
_journal_year 2020
_chemical_formula_moiety 'C15 H8 O2 S2'
_chemical_formula_sum 'C15 H8 O2 S2'
_chemical_formula_weight 284.33
_space_group_crystal_system monoclinic
_space_group_IT_number 14
_space_group_name_Hall '-P 2yn'
_space_group_name_H-M_alt 'P 1 21/n 1'
_atom_sites_solution_hydrogens geom
_atom_sites_solution_primary dual
_audit_creation_date 2018-08-01
_audit_creation_method
;
Olex2 1.2
(compiled 2018.05.29 svn.r3508 for OlexSys, GUI svn.r5506)
;
_cell_angle_alpha 90
_cell_angle_beta 94.214(6)
_cell_angle_gamma 90
_cell_formula_units_Z 4
_cell_length_a 9.424(9)
_cell_length_b 9.680(9)
_cell_length_c 13.829(10)
_cell_measurement_reflns_used 9978
_cell_measurement_temperature 100(2)
_cell_measurement_theta_max 27.561
_cell_measurement_theta_min 2.545
_cell_volume 1258.1(19)
_computing_cell_refinement 'SAINT V8.38A (Madison, 2016)'
_computing_data_collection 'Bruker APEX2 software'
_computing_data_reduction 'SAINT V8.38A (Madison, 2016)'
_computing_molecular_graphics 'Olex2 (Dolomanov et al., 2009)'
_computing_publication_material 'Olex2 (Dolomanov et al., 2009)'
_computing_structure_refinement 'ShelXL (Sheldrick, 2015)'
_computing_structure_solution 'ShelXT (Sheldrick, 2015)'
_diffrn_ambient_temperature 99.99
_diffrn_detector 'Bruker APEX2 area detector'
_diffrn_detector_area_resol_mean 7.9
_diffrn_detector_type 'CCD area detector'
_diffrn_measured_fraction_theta_full 1.000
_diffrn_measured_fraction_theta_max 0.995
_diffrn_measurement_device 'fixed-chi two circle goniometer'
_diffrn_measurement_device_type 'Bruker SMART APEX2 area detector'
_diffrn_measurement_method '\w and \f scans'
_diffrn_radiation_monochromator 'mirror optics'
_diffrn_radiation_probe x-ray
_diffrn_radiation_type MoK\a
_diffrn_radiation_wavelength 0.71073
_diffrn_reflns_av_R_equivalents 0.0422
_diffrn_reflns_av_unetI/netI 0.0232
_diffrn_reflns_Laue_measured_fraction_full 1.000
_diffrn_reflns_Laue_measured_fraction_max 0.995
_diffrn_reflns_limit_h_max 12
_diffrn_reflns_limit_h_min -12
_diffrn_reflns_limit_k_max 12
_diffrn_reflns_limit_k_min -12
_diffrn_reflns_limit_l_max 17
_diffrn_reflns_limit_l_min -17
_diffrn_reflns_number 22528
_diffrn_reflns_point_group_measured_fraction_full 1.000
_diffrn_reflns_point_group_measured_fraction_max 0.995
_diffrn_reflns_theta_full 25.242
_diffrn_reflns_theta_max 27.481
_diffrn_reflns_theta_min 2.531
_diffrn_source 'microfocus sealed X-ray tube'
_diffrn_source_current 50
_diffrn_source_type 'Incoatec Mo I\ms'
_diffrn_source_voltage 0.6
_exptl_absorpt_coefficient_mu 0.415
_exptl_absorpt_correction_T_max 0.7456
_exptl_absorpt_correction_T_min 0.5877
_exptl_absorpt_correction_type multi-scan
_exptl_absorpt_process_details
'SADABS-2016/2 (Bruker,2016/2) was used for absorption correction. wR2(int) was 0.1360 before and 0.0558 after correction. The Ratio of minimum to maximum transmission is 0.7882. The \l/2 correction factor is Not present.'
_exptl_crystal_colour yellow
_exptl_crystal_colour_primary yellow
_exptl_crystal_density_diffrn 1.501
_exptl_crystal_description block
_exptl_crystal_F_000 584
_exptl_crystal_recrystallization_method
'The material was recrystallised from a mixture of DCM and methanol  by solvent layering'
_exptl_crystal_size_max 0.45
_exptl_crystal_size_mid 0.3
_exptl_crystal_size_min 0.1
_refine_diff_density_max 0.470
_refine_diff_density_min -0.289
_refine_diff_density_rms 0.065
_refine_ls_extinction_method none
_refine_ls_goodness_of_fit_ref 1.064
_refine_ls_hydrogen_treatment constr
_refine_ls_matrix_type full
_refine_ls_number_parameters 172
_refine_ls_number_reflns 2875
_refine_ls_number_restraints 0
_refine_ls_restrained_S_all 1.064
_refine_ls_R_factor_all 0.0371
_refine_ls_R_factor_gt 0.0339
_refine_ls_shift/su_max 0.001
_refine_ls_shift/su_mean 0.000
_refine_ls_structure_factor_coef Fsqd
_refine_ls_weighting_details 'w=1/[\s^2^(Fo^2^)+(0.0507P)^2^+0.7538P] where P=(Fo^2^+2Fc^2^)/3'
_refine_ls_weighting_scheme calc
_refine_ls_wR_factor_gt 0.0919
_refine_ls_wR_factor_ref 0.0947
_reflns_Friedel_coverage 0.000
_reflns_number_gt 2621
_reflns_number_total 2875
_reflns_threshold_expression 'I > 2\s(I)'
_cod_data_source_file jo0c00567_si_002.cif
_cod_data_source_block esser_jw231_f3_0m_a
_cod_depositor_comments 'Adding full bibliography for 4038114--4038124.cif.'
_cod_original_cell_volume 1258.2(18)
_cod_database_code 4038114
_shelx_shelxl_version_number 2018/3
_shelx_space_group_comment
;
The symmetry employed for this shelxl refinement is uniquely defined
by the following loop, which should always be used as a source of
symmetry information in preference to the above space-group names.
They are only intended as comments.
;
_shelx_estimated_absorpt_t_max 0.960
_shelx_estimated_absorpt_t_min 0.835
_olex2_refinement_description
;
1. Fixed Uiso
 At 1.2 times of:
  All C(H) groups
2.a Aromatic/amide H refined with riding coordinates:
 C4(H4), C5(H5), C6(H6), C7(H7), C11(H11), C12(H12), C13(H13), C14(H14)
;
_olex2_diffrn_ambient_temperature_device 'Oxford Cryosystems 800'
_olex2_exptl_crystal_mounting_method 'The crystal was mounted on a MITIGEN holder in perfluoroether oil'
_olex2_submission_special_instructions 'No special instructions were received'

loop_
_space_group_symop_operation_xyz
'x, y, z'
'-x+1/2, y+1/2, -z+1/2'
'-x, -y, -z'
'x-1/2, -y-1/2, z-1/2'

loop_
_atom_site_label
_atom_site_type_symbol
_atom_site_fract_x
_atom_site_fract_y
_atom_site_fract_z
_atom_site_U_iso_or_equiv
_atom_site_adp_type
_atom_site_occupancy
_atom_site_site_symmetry_order
_atom_site_calc_flag
_atom_site_refinement_flags_posn
_atom_site_refinement_flags_adp
_atom_site_refinement_flags_occupancy
_atom_site_disorder_assembly
_atom_site_disorder_group
S1 S 0.55164(4) 0.44043(4) 0.39117(3) 0.01960(12) Uani 1 1 d . . . . .
S2 S 0.74100(4) 0.19492(4) 0.38688(3) 0.02146(12) Uani 1 1 d . . . . .
O1 O 0.81904(12) 0.43809(12) 0.54781(9) 0.0257(3) Uani 1 1 d . . . . .
O2 O 0.41767(12) 0.15147(12) 0.46367(8) 0.0245(3) Uani 1 1 d . . . . .
C1 C 0.63057(16) 0.29844(15) 0.46297(10) 0.0170(3) Uani 1 1 d . . . . .
C2 C 0.72575(16) 0.35317(16) 0.55204(11) 0.0184(3) Uani 1 1 d . . . . .
C3 C 0.67855(15) 0.28152(15) 0.63939(11) 0.0174(3) Uani 1 1 d . . . . .
C4 C 0.73644(16) 0.29097(16) 0.73556(11) 0.0208(3) Uani 1 1 d . . . . .
H4 H 0.817139 0.347208 0.752290 0.025 Uiso 1 1 calc R . . . .
C5 C 0.67151(17) 0.21501(17) 0.80579(11) 0.0226(3) Uani 1 1 d . . . . .
H5 H 0.709423 0.218523 0.871321 0.027 Uiso 1 1 calc R . . . .
C6 C 0.55048(17) 0.13306(17) 0.78111(12) 0.0224(3) Uani 1 1 d . . . . .
H6 H 0.507240 0.083512 0.830447 0.027 Uiso 1 1 calc R . . . .
C7 C 0.49318(16) 0.12359(16) 0.68524(11) 0.0202(3) Uani 1 1 d . . . . .
H7 H 0.411846 0.068171 0.668569 0.024 Uiso 1 1 calc R . . . .
C8 C 0.55952(15) 0.19844(15) 0.61449(11) 0.0168(3) Uani 1 1 d . . . . .
C9 C 0.51873(16) 0.20549(15) 0.50834(11) 0.0175(3) Uani 1 1 d . . . . .
C10 C 0.65491(16) 0.24697(16) 0.27476(11) 0.0191(3) Uani 1 1 d . . . . .
C11 C 0.67461(18) 0.17886(18) 0.18729(12) 0.0257(3) Uani 1 1 d . . . . .
H11 H 0.730367 0.097149 0.186713 0.031 Uiso 1 1 calc R . . . .
C12 C 0.61086(19) 0.2331(2) 0.10074(12) 0.0299(4) Uani 1 1 d . . . . .
H12 H 0.623279 0.187597 0.041062 0.036 Uiso 1 1 calc R . . . .
C13 C 0.5296(2) 0.35273(19) 0.10152(12) 0.0292(4) Uani 1 1 d . . . . .
H13 H 0.488534 0.389474 0.042207 0.035 Uiso 1 1 calc R . . . .
C14 C 0.50775(18) 0.41974(18) 0.18897(12) 0.0244(3) Uani 1 1 d . . . . .
H14 H 0.451200 0.500957 0.189328 0.029 Uiso 1 1 calc R . . . .
C15 C 0.57017(16) 0.36566(16) 0.27577(11) 0.0184(3) Uani 1 1 d . . . . .

loop_
_atom_site_aniso_label
_atom_site_aniso_U_11
_atom_site_aniso_U_22
_atom_site_aniso_U_33
_atom_site_aniso_U_23
_atom_site_aniso_U_13
_atom_site_aniso_U_12
S1 0.0270(2) 0.0127(2) 0.0194(2) 0.00124(13) 0.00365(14) 0.00423(14)
S2 0.0211(2) 0.0194(2) 0.0239(2) -0.00231(14) 0.00208(14) 0.00555(14)
O1 0.0252(6) 0.0232(6) 0.0285(6) -0.0001(5) 0.0019(5) -0.0075(5)
O2 0.0237(6) 0.0240(6) 0.0250(6) 0.0030(5) -0.0044(4) -0.0058(5)
C1 0.0201(7) 0.0128(7) 0.0180(7) 0.0007(5) 0.0017(5) 0.0016(5)
C2 0.0192(7) 0.0146(7) 0.0213(7) -0.0015(6) 0.0009(5) 0.0010(6)
C3 0.0186(7) 0.0130(7) 0.0207(7) -0.0011(5) 0.0019(5) 0.0026(5)
C4 0.0204(7) 0.0183(8) 0.0232(8) -0.0017(6) -0.0014(6) 0.0022(6)
C5 0.0262(8) 0.0218(8) 0.0195(7) -0.0001(6) -0.0015(6) 0.0058(6)
C6 0.0256(8) 0.0182(8) 0.0235(8) 0.0048(6) 0.0038(6) 0.0033(6)
C7 0.0209(7) 0.0145(7) 0.0251(8) 0.0032(6) 0.0018(6) 0.0006(6)
C8 0.0171(7) 0.0123(7) 0.0208(7) 0.0000(5) 0.0000(5) 0.0029(5)
C9 0.0199(7) 0.0116(7) 0.0208(7) 0.0017(5) 0.0012(5) 0.0018(5)
C10 0.0183(7) 0.0181(8) 0.0213(7) -0.0009(6) 0.0040(5) -0.0028(6)
C11 0.0264(8) 0.0237(8) 0.0278(8) -0.0066(7) 0.0083(6) -0.0032(7)
C12 0.0382(10) 0.0310(9) 0.0213(8) -0.0057(7) 0.0084(7) -0.0127(8)
C13 0.0390(10) 0.0288(9) 0.0194(8) 0.0045(7) -0.0002(7) -0.0133(7)
C14 0.0303(8) 0.0183(8) 0.0245(8) 0.0048(6) 0.0005(6) -0.0049(6)
C15 0.0219(7) 0.0145(7) 0.0193(7) 0.0002(5) 0.0042(5) -0.0042(6)

loop_
_atom_type_symbol
_atom_type_description
_atom_type_scat_dispersion_real
_atom_type_scat_dispersion_imag
_atom_type_scat_source
C C 0.0033 0.0016 'International Tables Vol C Tables 4.2.6.8 and 6.1.1.4'
H H 0.0000 0.0000 'International Tables Vol C Tables 4.2.6.8 and 6.1.1.4'
O O 0.0106 0.0060 'International Tables Vol C Tables 4.2.6.8 and 6.1.1.4'
S S 0.1246 0.1234 'International Tables Vol C Tables 4.2.6.8 and 6.1.1.4'

loop_
_geom_angle_atom_site_label_1
_geom_angle_atom_site_label_2
_geom_angle_atom_site_label_3
_geom_angle
_geom_angle_site_symmetry_1
_geom_angle_site_symmetry_3
_geom_angle_publ_flag
C15 S1 C1 96.85(9) . . ?
C10 S2 C1 95.99(9) . . ?
S1 C1 S2 109.03(9) . . ?
C2 C1 S1 111.20(11) . . ?
C2 C1 S2 108.72(11) . . ?
C9 C1 S1 113.28(11) . . ?
C9 C1 S2 110.26(11) . . ?
C9 C1 C2 104.21(12) . . ?
O1 C2 C1 124.77(14) . . ?
O1 C2 C3 128.18(14) . . ?
C3 C2 C1 107.05(13) . . ?
C4 C3 C2 128.33(15) . . ?
C8 C3 C2 110.44(13) . . ?
C8 C3 C4 121.23(14) . . ?
C5 C4 C3 117.76(15) . . ?
C4 C5 C6 121.09(15) . . ?
C7 C6 C5 121.05(15) . . ?
C6 C7 C8 117.87(15) . . ?
C3 C8 C9 111.04(13) . . ?
C7 C8 C3 121.00(14) . . ?
C7 C8 C9 127.95(14) . . ?
O2 C9 C1 125.03(14) . . ?
O2 C9 C8 128.07(14) . . ?
C8 C9 C1 106.90(12) . . ?
C11 C10 S2 122.74(14) . . ?
C15 C10 S2 116.74(12) . . ?
C15 C10 C11 120.43(15) . . ?
C12 C11 C10 119.04(17) . . ?
C13 C12 C11 120.50(16) . . ?
C12 C13 C14 120.60(16) . . ?
C15 C14 C13 119.22(17) . . ?
C10 C15 S1 115.99(12) . . ?
C14 C15 S1 123.82(13) . . ?
C14 C15 C10 120.18(15) . . ?

loop_
_geom_bond_atom_site_label_1
_geom_bond_atom_site_label_2
_geom_bond_distance
_geom_bond_site_symmetry_2
_geom_bond_publ_flag
S1 C1 1.8220(18) . ?
S1 C15 1.7726(18) . ?
S2 C1 1.8318(17) . ?
S2 C10 1.7696(18) . ?
O1 C2 1.208(2) . ?
O2 C9 1.215(2) . ?
C1 C2 1.562(2) . ?
C1 C9 1.553(2) . ?
C2 C3 1.489(2) . ?
C3 C4 1.403(2) . ?
C3 C8 1.403(2) . ?
C4 C5 1.395(2) . ?
C5 C6 1.411(3) . ?
C6 C7 1.397(2) . ?
C7 C8 1.401(2) . ?
C8 C9 1.491(2) . ?
C10 C11 1.402(2) . ?
C10 C15 1.400(2) . ?
C11 C12 1.401(3) . ?
C12 C13 1.389(3) . ?
C13 C14 1.401(3) . ?
C14 C15 1.399(2) . ?
